data_4310297
loop_
_publ_author_name
'Vadapalli Chandrasekhar'
'Venkatasubbaiah Krishnan'
'Alexander Steiner'
'Jamie F. Bickley'

_publ_section_title
;
 Cyclotriphosphazene Hydrazides as Efficient Multisite Coordination
 Ligands. \h3-fac-non-geminal-N3 Coordination of
 spiro-N3P3[O2C12H8][N(Me)NH2]4(L) in L2CoCl3 and L2M(NO3)2 (M = Ni, Zn,
 Cd)
;
_journal_name_full 'Inorganic Chemistry'
_journal_page_first 166
_journal_page_last 172
_journal_paper_doi 10.1021/ic034561d
_journal_volume 43
_journal_year 2004
_chemical_formula_sum 'C34 H63 Cl6 N24 Ni O12.5 P6'
_chemical_formula_weight 1465.31
_chemical_name_systematic
; 
 ? 
;
_space_group_IT_number 14
_symmetry_cell_setting monoclinic
_symmetry_space_group_name_Hall '-P 2ybc'
_symmetry_space_group_name_H-M 'P 1 21/c 1'
_atom_sites_solution_hydrogens geom
_atom_sites_solution_primary direct
_atom_sites_solution_secondary difmap
_audit_creation_method SHELXL-97
_cell_angle_alpha 90.00
_cell_angle_beta 103.7200(10)
_cell_angle_gamma 90.00
_cell_formula_units_Z 2
_cell_length_a 15.2295(11)
_cell_length_b 13.1274(10)
_cell_length_c 16.3455(12)
_cell_measurement_temperature 150(2)
_cell_volume 3174.6(4)
_computing_structure_refinement 'SHELXL-97 (Sheldrick, 1997)'
_computing_structure_solution 'SHELXS-97 (Sheldrick, 1990)'
_diffrn_ambient_temperature 150(2)
_diffrn_measured_fraction_theta_full 0.998
_diffrn_measured_fraction_theta_max 0.998
_diffrn_measurement_device_type 'Bruker APEX CCD'
_diffrn_measurement_method /w-scans
_diffrn_radiation_monochromator graphite
_diffrn_radiation_source 'fine-focus sealed tube'
_diffrn_radiation_type MoK\a
_diffrn_radiation_wavelength 0.71073
_diffrn_reflns_av_R_equivalents 0.0423
_diffrn_reflns_av_sigmaI/netI 0.0352
_diffrn_reflns_limit_h_max 15
_diffrn_reflns_limit_h_min -17
_diffrn_reflns_limit_k_max 15
_diffrn_reflns_limit_k_min -12
_diffrn_reflns_limit_l_max 18
_diffrn_reflns_limit_l_min -18
_diffrn_reflns_number 15055
_diffrn_reflns_theta_full 24.11
_diffrn_reflns_theta_max 24.11
_diffrn_reflns_theta_min 2.01
_exptl_absorpt_coefficient_mu 0.782
_exptl_absorpt_correction_type 'not applied'
_exptl_crystal_colour purple
_exptl_crystal_density_diffrn 1.533
_exptl_crystal_density_method 'not measured'
_exptl_crystal_description plate
_exptl_crystal_F_000 1510
_exptl_crystal_size_max 0.4
_exptl_crystal_size_mid 0.3
_exptl_crystal_size_min 0.2
_refine_diff_density_max 1.000
_refine_diff_density_min -1.076
_refine_diff_density_rms 0.089
_refine_ls_extinction_method none
_refine_ls_goodness_of_fit_ref 1.021
_refine_ls_hydrogen_treatment mixed
_refine_ls_matrix_type full
_refine_ls_number_parameters 405
_refine_ls_number_reflns 5035
_refine_ls_number_restraints 71
_refine_ls_restrained_S_all 1.028
_refine_ls_R_factor_all 0.0727
_refine_ls_R_factor_gt 0.0632
_refine_ls_shift/su_max 0.001
_refine_ls_shift/su_mean 0.000
_refine_ls_structure_factor_coef Fsqd
_refine_ls_weighting_details 'calc w=1/[\s^2^(Fo^2^)+(0.0947P)^2^+7.5315P] where P=(Fo^2^+2Fc^2^)/3'
_refine_ls_weighting_scheme calc
_refine_ls_wR_factor_gt 0.1684
_refine_ls_wR_factor_ref 0.1767
_reflns_number_gt 4173
_reflns_number_total 5035
_reflns_threshold_expression >2sigma(I)
_cod_data_source_file ic034561dsi20030806_120741_2.cif
_cod_data_source_block compound_5
_cod_original_formula_sum 'C34 H63 Cl6 N24 Ni O12.50 P6'
_cod_database_code 4310297

loop_
_symmetry_equiv_pos_as_xyz
'x, y, z'
'-x, y+1/2, -z+1/2'
'-x, -y, -z'
'x, -y-1/2, z-1/2'

loop_
_atom_site_label
_atom_site_type_symbol
_atom_site_fract_x
_atom_site_fract_y
_atom_site_fract_z
_atom_site_U_iso_or_equiv
_atom_site_adp_type
_atom_site_occupancy
_atom_site_symmetry_multiplicity
_atom_site_calc_flag
_atom_site_refinement_flags
_atom_site_disorder_assembly
_atom_site_disorder_group
P1 P 0.32971(7) -0.07838(9) 0.36679(8) 0.0385(3) Uani 1 1 d . . .
O1 O 0.1169(2) -0.0061(2) 0.44888(19) 0.0397(7) Uani 1 1 d . . .
O2 O 0.09014(19) 0.0318(2) 0.29656(19) 0.0370(7) Uani 1 1 d . . .
C1 C 0.0488(3) -0.0815(4) 0.4348(3) 0.0376(10) Uani 1 1 d . . .
C2 C 0.0666(3) -0.1719(4) 0.4774(3) 0.0462(11) Uani 1 1 d . . .
H2 H 0.1254 -0.1857 0.5109 0.055 Uiso 1 1 calc R . .
C3 C -0.0016(4) -0.2428(4) 0.4712(4) 0.0570(14) Uani 1 1 d . . .
H3 H 0.0100 -0.3055 0.5008 0.068 Uiso 1 1 calc R . .
C4 C -0.0872(4) -0.2221(4) 0.4218(4) 0.0560(14) Uani 1 1 d . . .
H4 H -0.1346 -0.2701 0.4184 0.067 Uiso 1 1 calc R . .
C5 C -0.1032(3) -0.1322(4) 0.3777(3) 0.0446(11) Uani 1 1 d . . .
H5 H -0.1618 -0.1195 0.3433 0.053 Uiso 1 1 calc R . .
C6 C -0.0352(3) -0.0583(3) 0.3824(3) 0.0365(10) Uani 1 1 d . . .
C7 C -0.0533(3) 0.0383(3) 0.3358(3) 0.0351(10) Uani 1 1 d . . .
C8 C -0.1368(3) 0.0892(4) 0.3255(3) 0.0465(12) Uani 1 1 d . . .
H8 H -0.1820 0.0607 0.3497 0.056 Uiso 1 1 calc R . .
C9 C -0.1544(3) 0.1785(4) 0.2816(3) 0.0523(13) Uani 1 1 d . . .
H9 H -0.2113 0.2108 0.2759 0.063 Uiso 1 1 calc R . .
C10 C -0.0908(4) 0.2217(4) 0.2458(3) 0.0564(14) Uani 1 1 d . . .
H10 H -0.1034 0.2840 0.2157 0.068 Uiso 1 1 calc R . .
C11 C -0.0072(3) 0.1736(4) 0.2537(3) 0.0466(12) Uani 1 1 d . . .
H11 H 0.0376 0.2028 0.2291 0.056 Uiso 1 1 calc R . .
C12 C 0.0092(3) 0.0836(3) 0.2976(3) 0.0348(10) Uani 1 1 d . . .
N1 N 0.3826(2) 0.0263(3) 0.4011(2) 0.0370(9) Uani 1 1 d . . .
P2 P 0.32953(7) 0.12923(9) 0.41541(8) 0.0368(3) Uani 1 1 d . . .
N2 N 0.2234(2) 0.1188(3) 0.4058(3) 0.0419(9) Uani 1 1 d . . .
P3 P 0.16983(7) 0.01734(9) 0.37846(7) 0.0358(3) Uani 1 1 d . . .
N3 N 0.2233(2) -0.0774(3) 0.3586(3) 0.0422(9) Uani 1 1 d . . .
N4 N 0.3841(2) -0.1672(3) 0.4311(3) 0.0451(10) Uani 1 1 d . . .
C41 C 0.3449(4) -0.2691(4) 0.4274(4) 0.0650(16) Uani 1 1 d . . .
H41A H 0.3922 -0.3183 0.4522 0.098 Uiso 1 1 calc R . .
H41B H 0.3186 -0.2874 0.3686 0.098 Uiso 1 1 calc R . .
H41C H 0.2977 -0.2700 0.4590 0.098 Uiso 1 1 calc R . .
N5 N 0.5721(2) 0.1325(3) 0.4857(3) 0.0412(9) Uani 1 1 d D . .
H5A H 0.610(3) 0.129(4) 0.452(3) 0.062 Uiso 1 1 d D . .
H5B H 0.533(3) 0.180(3) 0.461(3) 0.062 Uiso 1 1 d D . .
N6 N 0.3416(2) -0.1192(3) 0.2744(3) 0.0481(10) Uani 1 1 d . . .
C61 C 0.2819(4) -0.0865(5) 0.1954(4) 0.0627(15) Uani 1 1 d . . .
H61A H 0.3034 -0.0215 0.1779 0.094 Uiso 1 1 calc R . .
H61B H 0.2205 -0.0779 0.2031 0.094 Uiso 1 1 calc R . .
H61C H 0.2817 -0.1380 0.1520 0.094 Uiso 1 1 calc R . .
N7 N 0.4339(3) -0.1361(4) 0.2709(3) 0.0616(13) Uani 1 1 d D . .
H7A H 0.449(5) -0.081(4) 0.245(4) 0.092 Uiso 1 1 d D . .
H7B H 0.436(5) -0.191(3) 0.240(4) 0.092 Uiso 1 1 d D . .
N8 N 0.3852(2) 0.1706(3) 0.5104(2) 0.0400(9) Uani 1 1 d . . .
C81 C 0.3439(4) 0.2509(4) 0.5503(4) 0.0564(14) Uani 1 1 d . . .
H81A H 0.2986 0.2210 0.5769 0.085 Uiso 1 1 calc R . .
H81B H 0.3148 0.3005 0.5076 0.085 Uiso 1 1 calc R . .
H81C H 0.3906 0.2850 0.5931 0.085 Uiso 1 1 calc R . .
N9 N 0.5719(2) -0.0919(3) 0.4327(2) 0.0397(9) Uani 1 1 d D . .
H9A H 0.531(3) -0.119(4) 0.392(3) 0.060 Uiso 1 1 d D . .
H9B H 0.608(3) -0.056(4) 0.408(3) 0.060 Uiso 1 1 d D . .
N10 N 0.3429(2) 0.2255(3) 0.3549(3) 0.0437(9) Uani 1 1 d . . .
C101 C 0.2812(4) 0.2401(4) 0.2722(4) 0.0608(15) Uani 1 1 d . . .
H10A H 0.2862 0.3103 0.2533 0.091 Uiso 1 1 calc R . .
H10B H 0.2190 0.2271 0.2763 0.091 Uiso 1 1 calc R . .
H10C H 0.2972 0.1927 0.2317 0.091 Uiso 1 1 calc R . .
N11 N 0.4360(3) 0.2456(4) 0.3566(3) 0.0549(11) Uani 1 1 d D . .
H11A H 0.441(4) 0.3122(18) 0.367(4) 0.082 Uiso 1 1 d D . .
H11B H 0.446(4) 0.214(5) 0.311(3) 0.082 Uiso 1 1 d D . .
Ni1 Ni 0.5000 0.0000 0.5000 0.0358(2) Uani 1 2 d S . .
N12 N 0.6149(8) 0.1068(9) 0.2952(8) 0.066(4) Uiso 0.526(15) 1 d PD A 1
O13 O 0.6372(6) 0.0148(7) 0.3015(7) 0.073(3) Uiso 0.526(15) 1 d PD A 1
O14 O 0.6498(8) 0.1746(10) 0.3467(8) 0.102(4) Uiso 0.526(15) 1 d PD A 1
O15 O 0.5492(9) 0.1328(10) 0.2342(7) 0.106(4) Uiso 0.526(15) 1 d PD A 1
N12' N 0.5862(7) 0.0720(8) 0.2629(7) 0.058(3) Uiso 0.474(15) 1 d PD A 2
O13' O 0.6132(7) -0.0160(7) 0.2565(8) 0.075(4) Uiso 0.474(15) 1 d PD A 2
O14' O 0.6267(8) 0.1387(10) 0.3163(8) 0.072(4) Uiso 0.474(15) 1 d PD A 2
O15' O 0.5095(8) 0.0983(9) 0.2169(6) 0.077(3) Uiso 0.474(15) 1 d PD A 2
C200 C 0.1590(6) 0.4917(7) 0.3891(6) 0.053(3) Uiso 0.566(9) 1 d PD B 1
H200 H 0.1257 0.5463 0.3516 0.063 Uiso 0.566(9) 1 calc PR B 1
Cl1 Cl 0.1009(3) 0.3747(3) 0.3633(2) 0.0686(10) Uiso 0.566(9) 1 d PDU B 1
Cl2 Cl 0.2658(2) 0.4786(2) 0.3703(3) 0.0630(10) Uiso 0.566(9) 1 d PDU B 1
Cl3 Cl 0.1682(3) 0.5272(3) 0.4951(2) 0.0827(13) Uiso 0.566(9) 1 d PDU B 1
C2A0 C 0.1375(8) 0.4972(10) 0.4048(7) 0.059(4) Uiso 0.434(9) 1 d PD B 2
H2A0 H 0.1136 0.5621 0.3759 0.070 Uiso 0.434(9) 1 calc PR B 2
Cl1' Cl 0.0688(4) 0.3980(3) 0.3592(2) 0.0594(12) Uiso 0.434(9) 1 d PDU B 2
Cl2' Cl 0.2516(4) 0.4820(4) 0.3995(4) 0.0850(16) Uiso 0.434(9) 1 d PDU B 2
Cl3' Cl 0.1346(4) 0.5051(4) 0.5093(3) 0.0799(16) Uiso 0.434(9) 1 d PDU B 2
O51 O 0.4845(9) -0.5365(10) 0.3611(9) 0.110(4) Uiso 0.50 1 d P . .
O52 O 0.5541(15) -0.5026(15) 0.4235(13) 0.087(6) Uiso 0.25 1 d P . .
O53 O 0.5170(19) -0.494(2) 0.4844(18) 0.109(8) Uiso 0.25 1 d P . .
O54 O 0.5277(14) -0.4690(15) 0.5857(14) 0.082(5) Uiso 0.25 1 d P . .

loop_
_atom_site_aniso_label
_atom_site_aniso_U_11
_atom_site_aniso_U_22
_atom_site_aniso_U_33
_atom_site_aniso_U_23
_atom_site_aniso_U_13
_atom_site_aniso_U_12
P1 0.0196(6) 0.0367(6) 0.0527(7) -0.0033(5) -0.0047(5) 0.0005(4)
O1 0.0280(16) 0.0446(18) 0.0388(17) 0.0012(13) -0.0072(13) -0.0014(13)
O2 0.0209(14) 0.0449(17) 0.0414(17) 0.0036(14) -0.0004(12) 0.0009(13)
C1 0.032(2) 0.043(3) 0.036(2) -0.0020(19) 0.0052(19) -0.0046(19)
C2 0.046(3) 0.052(3) 0.040(2) 0.007(2) 0.008(2) 0.003(2)
C3 0.070(4) 0.050(3) 0.057(3) 0.009(3) 0.027(3) -0.001(3)
C4 0.056(3) 0.054(3) 0.064(3) -0.003(3) 0.027(3) -0.017(3)
C5 0.033(2) 0.050(3) 0.051(3) -0.009(2) 0.010(2) -0.009(2)
C6 0.030(2) 0.042(3) 0.038(2) -0.006(2) 0.0083(18) -0.0032(19)
C7 0.022(2) 0.040(2) 0.039(2) -0.0069(19) -0.0030(17) -0.0002(18)
C8 0.025(2) 0.057(3) 0.052(3) -0.014(2) -0.002(2) 0.001(2)
C9 0.033(3) 0.054(3) 0.060(3) -0.007(3) -0.008(2) 0.015(2)
C10 0.049(3) 0.045(3) 0.061(3) 0.003(3) -0.014(3) 0.008(2)
C11 0.037(3) 0.045(3) 0.051(3) 0.005(2) -0.004(2) -0.003(2)
C12 0.021(2) 0.038(2) 0.039(2) -0.0021(19) -0.0057(17) 0.0021(17)
N1 0.0197(17) 0.039(2) 0.047(2) -0.0001(17) -0.0028(15) -0.0019(15)
P2 0.0203(6) 0.0343(6) 0.0495(7) 0.0011(5) -0.0040(5) -0.0014(4)
N2 0.0224(19) 0.036(2) 0.061(2) -0.0008(18) -0.0024(17) 0.0016(15)
P3 0.0184(5) 0.0384(6) 0.0445(7) 0.0009(5) -0.0047(5) -0.0010(4)
N3 0.0217(18) 0.039(2) 0.058(2) -0.0040(18) -0.0058(16) -0.0034(15)
N4 0.0284(19) 0.035(2) 0.061(2) -0.0035(18) -0.0102(18) -0.0001(16)
C41 0.052(3) 0.037(3) 0.089(4) 0.005(3) -0.017(3) -0.001(2)
N5 0.0236(19) 0.042(2) 0.052(2) 0.0050(18) -0.0019(17) 0.0008(16)
N6 0.027(2) 0.054(3) 0.057(2) -0.008(2) -0.0031(18) 0.0061(18)
C61 0.046(3) 0.074(4) 0.061(3) -0.006(3) -0.003(3) 0.000(3)
N7 0.029(2) 0.081(4) 0.071(3) -0.022(3) 0.004(2) 0.001(2)
N8 0.0276(19) 0.038(2) 0.049(2) -0.0015(17) -0.0035(16) 0.0024(16)
C81 0.046(3) 0.056(3) 0.061(3) -0.008(3) 0.001(2) 0.012(2)
N9 0.0243(19) 0.044(2) 0.046(2) 0.0018(18) -0.0029(16) -0.0011(16)
N10 0.0275(19) 0.043(2) 0.054(2) 0.0060(18) -0.0030(17) -0.0021(16)
C101 0.051(3) 0.060(3) 0.062(3) 0.022(3) -0.006(3) -0.001(3)
N11 0.036(2) 0.049(3) 0.077(3) 0.010(2) 0.007(2) -0.007(2)
Ni1 0.0172(4) 0.0368(5) 0.0479(5) 0.0012(3) -0.0029(3) -0.0012(3)

loop_
_atom_type_symbol
_atom_type_description
_atom_type_scat_dispersion_real
_atom_type_scat_dispersion_imag
_atom_type_scat_source
C C 0.0033 0.0016 'International Tables Vol C Tables 4.2.6.8 and 6.1.1.4'
H H 0.0000 0.0000 'International Tables Vol C Tables 4.2.6.8 and 6.1.1.4'
N N 0.0061 0.0033 'International Tables Vol C Tables 4.2.6.8 and 6.1.1.4'
O O 0.0106 0.0060 'International Tables Vol C Tables 4.2.6.8 and 6.1.1.4'
P P 0.1023 0.0942 'International Tables Vol C Tables 4.2.6.8 and 6.1.1.4'
Ni Ni 0.3393 1.1124 'International Tables Vol C Tables 4.2.6.8 and 6.1.1.4'
Cl Cl 0.1484 0.1585 'International Tables Vol C Tables 4.2.6.8 and 6.1.1.4'

loop_
_geom_angle_atom_site_label_1
_geom_angle_atom_site_label_2
_geom_angle_atom_site_label_3
_geom_angle
_geom_angle_site_symmetry_1
_geom_angle_site_symmetry_3
_geom_angle_publ_flag
N3 P1 N1 115.7(2) . . ?
N3 P1 N6 104.8(2) . . ?
N1 P1 N6 115.9(2) . . ?
N3 P1 N4 113.9(2) . . ?
N1 P1 N4 104.11(19) . . ?
N6 P1 N4 101.8(2) . . ?
C1 O1 P3 119.9(3) . . ?
C12 O2 P3 122.7(3) . . ?
C2 C1 C6 123.0(4) . . ?
C2 C1 O1 118.4(4) . . ?
C6 C1 O1 118.5(4) . . ?
C1 C2 C3 119.4(5) . . ?
C2 C3 C4 119.8(5) . . ?
C5 C4 C3 120.0(5) . . ?
C4 C5 C6 121.7(5) . . ?
C1 C6 C5 116.0(4) . . ?
C1 C6 C7 122.6(4) . . ?
C5 C6 C7 121.4(4) . . ?
C12 C7 C8 115.9(4) . . ?
C12 C7 C6 122.5(4) . . ?
C8 C7 C6 121.6(4) . . ?
C9 C8 C7 122.0(5) . . ?
C8 C9 C10 120.6(5) . . ?
C9 C10 C11 119.6(5) . . ?
C12 C11 C10 119.0(5) . . ?
C11 C12 C7 122.9(4) . . ?
C11 C12 O2 117.3(4) . . ?
C7 C12 O2 119.5(4) . . ?
P2 N1 P1 122.1(2) . . ?
P2 N1 Ni1 112.48(19) . . ?
P1 N1 Ni1 112.51(19) . . ?
N2 P2 N1 116.35(19) . . ?
N2 P2 N10 105.9(2) . . ?
N1 P2 N10 114.6(2) . . ?
N2 P2 N8 113.5(2) . . ?
N1 P2 N8 104.13(18) . . ?
N10 P2 N8 101.5(2) . . ?
P3 N2 P2 123.2(2) . . ?
N3 P3 N2 118.2(2) . . ?
N3 P3 O1 112.2(2) . . ?
N2 P3 O1 106.1(2) . . ?
N3 P3 O2 104.55(19) . . ?
N2 P3 O2 112.30(19) . . ?
O1 P3 O2 102.50(16) . . ?
P3 N3 P1 124.0(2) . . ?
N5 N4 C41 114.9(4) 3_656 . ?
N5 N4 P1 115.3(3) 3_656 . ?
C41 N4 P1 118.7(3) . . ?
N4 N5 Ni1 107.1(3) 3_656 . ?
N7 N6 C61 114.9(4) . . ?
N7 N6 P1 114.0(3) . . ?
C61 N6 P1 122.3(3) . . ?
N9 N8 C81 114.0(4) 3_656 . ?
N9 N8 P2 114.8(3) 3_656 . ?
C81 N8 P2 118.2(3) . . ?
N8 N9 Ni1 106.6(3) 3_656 . ?
N11 N10 C101 114.1(4) . . ?
N11 N10 P2 113.1(3) . . ?
C101 N10 P2 120.7(3) . . ?
N5 Ni1 N5 180.0(3) 3_656 . ?
N5 Ni1 N9 93.78(16) 3_656 3_656 ?
N5 Ni1 N9 86.22(16) . 3_656 ?
N5 Ni1 N9 86.22(16) 3_656 . ?
N5 Ni1 N9 93.78(16) . . ?
N9 Ni1 N9 180.00(17) 3_656 . ?
N5 Ni1 N1 98.52(14) 3_656 3_656 ?
N5 Ni1 N1 81.48(14) . 3_656 ?
N9 Ni1 N1 98.21(14) 3_656 3_656 ?
N9 Ni1 N1 81.79(14) . 3_656 ?
N5 Ni1 N1 81.48(14) 3_656 . ?
N5 Ni1 N1 98.52(14) . . ?
N9 Ni1 N1 81.79(14) 3_656 . ?
N9 Ni1 N1 98.21(14) . . ?
N1 Ni1 N1 180.0 3_656 . ?
O13 N12 O14 124.5(10) . . ?
O13 N12 O15 117.9(12) . . ?
O14 N12 O15 117.6(11) . . ?
O13' N12' O15' 118.5(10) . . ?
O13' N12' O14' 125.2(10) . . ?
O15' N12' O14' 116.1(9) . . ?
Cl2 C200 Cl3 109.9(5) . . ?
Cl2 C200 Cl1 107.9(5) . . ?
Cl3 C200 Cl1 112.4(5) . . ?
Cl3' C2A0 Cl1' 108.5(7) . . ?
Cl3' C2A0 Cl2' 108.2(7) . . ?
Cl1' C2A0 Cl2' 113.3(7) . . ?
O54 O51 O52 64.5(17) 3_646 . ?
O53 O52 O54 60.8(19) . 3_646 ?
O53 O52 O51 102(2) . . ?
O54 O52 O51 41.3(11) 3_646 . ?
O53 O53 O52 159(6) 3_646 . ?
O53 O53 O54 101(5) 3_646 3_646 ?
O52 O53 O54 60.1(18) . 3_646 ?
O53 O53 O54 50(4) 3_646 . ?
O52 O53 O54 148(3) . . ?
O54 O53 O54 151(2) 3_646 . ?
O51 O54 O52 74.2(18) 3_646 3_646 ?
O51 O54 O53 133(2) 3_646 3_646 ?
O52 O54 O53 59.1(16) 3_646 3_646 ?
O51 O54 O53 162(2) 3_646 . ?
O52 O54 O53 88(2) 3_646 . ?
O53 O54 O53 29(2) 3_646 . ?

loop_
_geom_bond_atom_site_label_1
_geom_bond_atom_site_label_2
_geom_bond_distance
_geom_bond_site_symmetry_2
_geom_bond_publ_flag
P1 N3 1.594(4) . ?
P1 N1 1.624(4) . ?
P1 N6 1.652(4) . ?
P1 N4 1.655(4) . ?
O1 C1 1.413(5) . ?
O1 P3 1.584(3) . ?
O2 C12 1.411(5) . ?
O2 P3 1.591(3) . ?
C1 C2 1.369(7) . ?
C1 C6 1.394(6) . ?
C2 C3 1.381(7) . ?
C3 C4 1.387(8) . ?
C4 C5 1.374(7) . ?
C5 C6 1.408(6) . ?
C6 C7 1.471(6) . ?
C7 C12 1.391(6) . ?
C7 C8 1.410(6) . ?
C8 C9 1.366(8) . ?
C9 C10 1.368(8) . ?
C10 C11 1.400(7) . ?
C11 C12 1.374(7) . ?
N1 P2 1.620(4) . ?
N1 Ni1 2.135(3) . ?
P2 N2 1.592(4) . ?
P2 N10 1.647(4) . ?
P2 N8 1.673(4) . ?
N2 P3 1.571(4) . ?
P3 N3 1.562(4) . ?
N4 N5 1.439(6) 3_656 ?
N4 C41 1.461(6) . ?
N5 N4 1.439(6) 3_656 ?
N5 Ni1 2.100(4) . ?
N6 N7 1.438(6) . ?
N6 C61 1.457(7) . ?
N8 N9 1.439(5) 3_656 ?
N8 C81 1.458(6) . ?
N9 N8 1.439(5) 3_656 ?
N9 Ni1 2.106(4) . ?
N10 N11 1.437(6) . ?
N10 C101 1.464(6) . ?
Ni1 N5 2.100(4) 3_656 ?
Ni1 N9 2.106(4) 3_656 ?
Ni1 N1 2.135(3) 3_656 ?
N12 O13 1.253(11) . ?
N12 O14 1.253(12) . ?
N12 O15 1.280(11) . ?
N12' O13' 1.239(10) . ?
N12' O15' 1.278(11) . ?
N12' O14' 1.287(12) . ?
C200 Cl2 1.733(10) . ?
C200 Cl3 1.767(9) . ?
C200 Cl1 1.774(9) . ?
C2A0 Cl3' 1.723(11) . ?
C2A0 Cl1' 1.724(10) . ?
C2A0 Cl2' 1.771(11) . ?
O51 O54 0.93(2) 3_646 ?
O51 O52 1.36(2) . ?
O52 O53 1.26(3) . ?
O52 O54 1.28(3) 3_646 ?
O53 O53 0.82(4) 3_646 ?
O53 O54 1.28(3) 3_646 ?
O53 O54 1.66(4) . ?
O54 O51 0.93(2) 3_646 ?
O54 O52 1.28(3) 3_646 ?
O54 O53 1.28(3) 3_646 ?

loop_
_geom_hbond_atom_site_label_D
_geom_hbond_atom_site_label_H
_geom_hbond_atom_site_label_A
_geom_hbond_distance_DH
_geom_hbond_distance_HA
_geom_hbond_distance_DA
_geom_hbond_angle_DHA
_geom_hbond_site_symmetry_A
N5 H5B N11 0.89(2) 2.15(3) 2.979(6) 154(5) .
N5 H5B N8 0.89(2) 2.56(5) 3.010(5) 112(4) .
N9 H9A N7 0.88(2) 2.17(3) 3.019(6) 160(5) .
N9 H9A N4 0.88(2) 2.54(5) 3.019(5) 115(4) .

loop_
_geom_torsion_atom_site_label_1
_geom_torsion_atom_site_label_2
_geom_torsion_atom_site_label_3
_geom_torsion_atom_site_label_4
_geom_torsion
_geom_torsion_site_symmetry_1
_geom_torsion_site_symmetry_2
_geom_torsion_site_symmetry_3
_geom_torsion_site_symmetry_4
_geom_torsion_publ_flag
P3 O1 C1 C2 107.3(4) . . . . ?
P3 O1 C1 C6 -76.6(5) . . . . ?
C6 C1 C2 C3 -2.3(7) . . . . ?
O1 C1 C2 C3 173.6(4) . . . . ?
C1 C2 C3 C4 0.4(8) . . . . ?
C2 C3 C4 C5 1.3(8) . . . . ?
C3 C4 C5 C6 -1.2(8) . . . . ?
C2 C1 C6 C5 2.4(7) . . . . ?
O1 C1 C6 C5 -173.5(4) . . . . ?
C2 C1 C6 C7 -179.0(4) . . . . ?
O1 C1 C6 C7 5.1(6) . . . . ?
C4 C5 C6 C1 -0.6(7) . . . . ?
C4 C5 C6 C7 -179.2(4) . . . . ?
C1 C6 C7 C12 39.8(6) . . . . ?
C5 C6 C7 C12 -141.7(4) . . . . ?
C1 C6 C7 C8 -141.9(5) . . . . ?
C5 C6 C7 C8 36.7(6) . . . . ?
C12 C7 C8 C9 -0.9(7) . . . . ?
C6 C7 C8 C9 -179.4(4) . . . . ?
C7 C8 C9 C10 0.1(8) . . . . ?
C8 C9 C10 C11 0.4(8) . . . . ?
C9 C10 C11 C12 -0.1(8) . . . . ?
C10 C11 C12 C7 -0.8(7) . . . . ?
C10 C11 C12 O2 173.3(4) . . . . ?
C8 C7 C12 C11 1.3(6) . . . . ?
C6 C7 C12 C11 179.7(4) . . . . ?
C8 C7 C12 O2 -172.7(4) . . . . ?
C6 C7 C12 O2 5.8(6) . . . . ?
P3 O2 C12 C11 113.8(4) . . . . ?
P3 O2 C12 C7 -71.9(5) . . . . ?
N3 P1 N1 P2 -7.1(4) . . . . ?
N6 P1 N1 P2 116.2(3) . . . . ?
N4 P1 N1 P2 -132.8(3) . . . . ?
N3 P1 N1 Ni1 131.5(2) . . . . ?
N6 P1 N1 Ni1 -105.3(2) . . . . ?
N4 P1 N1 Ni1 5.7(3) . . . . ?
P1 N1 P2 N2 7.9(4) . . . . ?
Ni1 N1 P2 N2 -130.7(2) . . . . ?
P1 N1 P2 N10 -116.4(3) . . . . ?
Ni1 N1 P2 N10 105.1(2) . . . . ?
P1 N1 P2 N8 133.6(3) . . . . ?
Ni1 N1 P2 N8 -4.9(2) . . . . ?
N1 P2 N2 P3 -3.8(4) . . . . ?
N10 P2 N2 P3 124.9(3) . . . . ?
N8 P2 N2 P3 -124.6(3) . . . . ?
P2 N2 P3 N3 -0.9(4) . . . . ?
P2 N2 P3 O1 126.0(3) . . . . ?
P2 N2 P3 O2 -122.8(3) . . . . ?
C1 O1 P3 N3 -61.7(3) . . . . ?
C1 O1 P3 N2 167.9(3) . . . . ?
C1 O1 P3 O2 49.9(3) . . . . ?
C12 O2 P3 N3 157.2(3) . . . . ?
C12 O2 P3 N2 -73.5(4) . . . . ?
C12 O2 P3 O1 40.0(3) . . . . ?
N2 P3 N3 P1 1.8(4) . . . . ?
O1 P3 N3 P1 -122.2(3) . . . . ?
O2 P3 N3 P1 127.5(3) . . . . ?
N1 P1 N3 P3 2.1(4) . . . . ?
N6 P1 N3 P3 -126.9(3) . . . . ?
N4 P1 N3 P3 122.7(3) . . . . ?
N3 P1 N4 N5 -99.5(3) . . . 3_656 ?
N1 P1 N4 N5 27.4(4) . . . 3_656 ?
N6 P1 N4 N5 148.2(3) . . . 3_656 ?
N3 P1 N4 C41 42.8(5) . . . . ?
N1 P1 N4 C41 169.6(4) . . . . ?
N6 P1 N4 C41 -69.5(5) . . . . ?
N3 P1 N6 N7 -173.8(4) . . . . ?
N1 P1 N6 N7 57.4(4) . . . . ?
N4 P1 N6 N7 -54.8(4) . . . . ?
N3 P1 N6 C61 40.5(5) . . . . ?
N1 P1 N6 C61 -88.3(4) . . . . ?
N4 P1 N6 C61 159.4(4) . . . . ?
N2 P2 N8 N9 98.9(3) . . . 3_656 ?
N1 P2 N8 N9 -28.6(3) . . . 3_656 ?
N10 P2 N8 N9 -147.9(3) . . . 3_656 ?
N2 P2 N8 C81 -40.2(4) . . . . ?
N1 P2 N8 C81 -167.7(4) . . . . ?
N10 P2 N8 C81 73.0(4) . . . . ?
N2 P2 N10 N11 179.8(3) . . . . ?
N1 P2 N10 N11 -50.5(4) . . . . ?
N8 P2 N10 N11 61.1(4) . . . . ?
N2 P2 N10 C101 -40.0(5) . . . . ?
N1 P2 N10 C101 89.7(4) . . . . ?
N8 P2 N10 C101 -158.8(4) . . . . ?
N4 N5 Ni1 N5 -169(100) 3_656 . . 3_656 ?
N4 N5 Ni1 N9 60.2(3) 3_656 . . 3_656 ?
N4 N5 Ni1 N9 -119.8(3) 3_656 . . . ?
N4 N5 Ni1 N1 -38.7(3) 3_656 . . 3_656 ?
N4 N5 Ni1 N1 141.3(3) 3_656 . . . ?
N8 N9 Ni1 N5 -60.0(3) 3_656 . . 3_656 ?
N8 N9 Ni1 N5 120.0(3) 3_656 . . . ?
N8 N9 Ni1 N9 -172(100) 3_656 . . 3_656 ?
N8 N9 Ni1 N1 39.2(2) 3_656 . . 3_656 ?
N8 N9 Ni1 N1 -140.8(2) 3_656 . . . ?
P2 N1 Ni1 N5 118.8(2) . . . 3_656 ?
P1 N1 Ni1 N5 -23.9(2) . . . 3_656 ?
P2 N1 Ni1 N5 -61.2(2) . . . . ?
P1 N1 Ni1 N5 156.1(2) . . . . ?
P2 N1 Ni1 N9 23.6(2) . . . 3_656 ?
P1 N1 Ni1 N9 -119.0(2) . . . 3_656 ?
P2 N1 Ni1 N9 -156.4(2) . . . . ?
P1 N1 Ni1 N9 61.0(2) . . . . ?
P2 N1 Ni1 N1 80(69) . . . 3_656 ?
P1 N1 Ni1 N1 -63(69) . . . 3_656 ?
O54 O51 O52 O53 -6(2) 3_646 . . . ?
O54 O52 O53 O53 31(15) 3_646 . . 3_646 ?
O51 O52 O53 O53 35(16) . . . 3_646 ?
O51 O52 O53 O54 4.5(18) . . . 3_646 ?
O54 O52 O53 O54 170(5) 3_646 . . . ?
O51 O52 O53 O54 174(4) . . . . ?
O53 O53 O54 O51 -5(10) 3_646 . . 3_646 ?
O52 O53 O54 O51 -167(7) . . . 3_646 ?
O54 O53 O54 O51 -5(10) 3_646 . . 3_646 ?
O53 O53 O54 O52 -9(5) 3_646 . . 3_646 ?
O52 O53 O54 O52 -171(4) . . . 3_646 ?
O54 O53 O54 O52 -9(5) 3_646 . . 3_646 ?
O52 O53 O54 O53 -162(9) . . . 3_646 ?
O54 O53 O54 O53 0.000(17) 3_646 . . 3_646 ?
